data_4307002
loop_
_publ_author_name
'John C. Jeffery'
'Thomas Riis-Johannessen'
'Callum J. Anderson'
'Christopher J. Adams'
'Adam Robinson'
'Stephen P. Argent'
'Michael D. Ward'
'Craig R. Rice'

_publ_section_title
;
Localization and Delocalization in a Mixed-Valence Dicopper Helicate
;
_journal_name_full 'Inorganic Chemistry'
_journal_page_first 2417
_journal_page_last 2426
_journal_paper_doi 10.1021/ic061504m
_journal_volume 46
_journal_year 2007
_chemical_formula_sum 'C59 H42 Cu2 F12 N10 O2 P2 S4'
_chemical_formula_weight 1468.29
_chemical_name_systematic
; 
 ? 
;
_space_group_IT_number 13
_symmetry_cell_setting monoclinic
_symmetry_space_group_name_Hall '-P 2yc'
_symmetry_space_group_name_H-M 'P 1 2/c 1'
_atom_sites_solution_hydrogens geom
_atom_sites_solution_primary direct
_atom_sites_solution_secondary difmap
_audit_creation_method SHELXL-97
_cell_angle_alpha 90.00
_cell_angle_beta 115.311(2)
_cell_angle_gamma 90.00
_cell_formula_units_Z 4
_cell_length_a 18.7741(8)
_cell_length_b 19.6516(8)
_cell_length_c 17.3283(8)
_cell_measurement_reflns_used 7007
_cell_measurement_temperature 100(2)
_cell_measurement_theta_max 139.554
_cell_measurement_theta_min 5.207
_cell_volume 5779.4(4)
_computing_cell_refinement 'SAINT (Bruker, 2001)'
_computing_data_reduction 'SHELXTL (Bruker, 2001)'
_computing_molecular_graphics 'SHELXTL (Bruker, 2001)'
_computing_publication_material 'SHELXTL (Bruker, 2001)'
_computing_structure_refinement 'SHELXTL (Bruker, 2001)'
_computing_structure_solution 'SHELXTL (Bruker, 2001)'
_diffrn_ambient_temperature 100(2)
_diffrn_detector_area_resol_mean 5.6
_diffrn_measured_fraction_theta_full 0.976
_diffrn_measured_fraction_theta_max 0.976
_diffrn_measurement_device_type 'CCD area detector'
_diffrn_measurement_method 'Frames, each covering 0.3 \% in \w'
_diffrn_radiation_monochromator 'Osmic ConFocal MaxFlux mirror optics'
_diffrn_radiation_source '4.8 kW rotating anode'
_diffrn_radiation_type CuK\a
_diffrn_radiation_wavelength 1.54178
_diffrn_reflns_av_R_equivalents 0.0723
_diffrn_reflns_av_sigmaI/netI 0.0675
_diffrn_reflns_limit_h_max 22
_diffrn_reflns_limit_h_min -22
_diffrn_reflns_limit_k_max 23
_diffrn_reflns_limit_k_min -23
_diffrn_reflns_limit_l_max 21
_diffrn_reflns_limit_l_min -21
_diffrn_reflns_number 42831
_diffrn_reflns_theta_full 70.22
_diffrn_reflns_theta_max 70.22
_diffrn_reflns_theta_min 2.25
_exptl_absorpt_coefficient_mu 3.615
_exptl_absorpt_correction_T_max 1.000000
_exptl_absorpt_correction_T_min 0.504886
_exptl_absorpt_correction_type multi-scan
_exptl_absorpt_process_details 'SADABS (Sheldrick, 2001)'
_exptl_crystal_colour red
_exptl_crystal_density_diffrn 1.687
_exptl_crystal_density_method 'not measured'
_exptl_crystal_description needle
_exptl_crystal_F_000 2968
_exptl_crystal_size_max 0.2
_exptl_crystal_size_mid 0.05
_exptl_crystal_size_min 0.02
_refine_diff_density_max 0.592
_refine_diff_density_min -0.746
_refine_diff_density_rms 0.074
_refine_ls_extinction_method none
_refine_ls_goodness_of_fit_ref 1.046
_refine_ls_hydrogen_treatment constr
_refine_ls_matrix_type full
_refine_ls_number_parameters 763
_refine_ls_number_reflns 10738
_refine_ls_number_restraints 0
_refine_ls_restrained_S_all 1.046
_refine_ls_R_factor_all 0.0985
_refine_ls_R_factor_gt 0.0567
_refine_ls_shift/su_max 0.001
_refine_ls_shift/su_mean 0.000
_refine_ls_structure_factor_coef Fsqd
_refine_ls_weighting_details 'calc w=1/[\s^2^(Fo^2^)+(0.0692P)^2^+0.1565P] where P=(Fo^2^+2Fc^2^)/3'
_refine_ls_weighting_scheme calc
_refine_ls_wR_factor_gt 0.1304
_refine_ls_wR_factor_ref 0.1455
_reflns_number_gt 6606
_reflns_number_total 10738
_reflns_threshold_expression >2sigma(I)
_cod_data_source_file ic061504msi20060809_123709.cif
_cod_data_source_block riis42
_cod_database_code 4307002

loop_
_symmetry_equiv_pos_as_xyz
'x, y, z'
'-x, y, -z+1/2'
'-x, -y, -z'
'x, -y, z-1/2'

loop_
_atom_site_label
_atom_site_type_symbol
_atom_site_fract_x
_atom_site_fract_y
_atom_site_fract_z
_atom_site_U_iso_or_equiv
_atom_site_adp_type
_atom_site_occupancy
_atom_site_symmetry_multiplicity
_atom_site_calc_flag
_atom_site_refinement_flags
_atom_site_disorder_assembly
_atom_site_disorder_group
Cu1 Cu 0.17082(3) 0.24799(2) 0.92275(4) 0.03039(16) Uani 1 1 d . . .
Cu2 Cu 0.32246(3) 0.24888(3) 1.07419(4) 0.03614(17) Uani 1 1 d . . .
C11 C -0.0048(2) 0.28861(18) 0.9456(3) 0.0311(9) Uani 1 1 d . . .
C12 C 0.0012(2) 0.32561(18) 0.8804(3) 0.0341(10) Uani 1 1 d . . .
H14 H 0.0203 0.3047 0.8449 0.041 Uiso 1 1 calc R . .
C13 C -0.0210(3) 0.3933(2) 0.8676(4) 0.0488(13) Uani 1 1 d . . .
H23 H -0.0165 0.4177 0.8239 0.059 Uiso 1 1 calc R . .
C14 C -0.0500(3) 0.4249(2) 0.9201(4) 0.0571(15) Uani 1 1 d . . .
H51 H -0.0644 0.4705 0.9119 0.068 Uiso 1 1 calc R . .
C15 C -0.0573(3) 0.3891(2) 0.9832(4) 0.0562(14) Uani 1 1 d . . .
H52 H -0.0775 0.4105 1.0175 0.067 Uiso 1 1 calc R . .
C16 C -0.0350(2) 0.3209(2) 0.9977(3) 0.0446(11) Uani 1 1 d . . .
H16 H -0.0401 0.2970 1.0414 0.054 Uiso 1 1 calc R . .
N21 N 0.08526(17) 0.19791(14) 0.9447(2) 0.0273(7) Uani 1 1 d . . .
C22 C 0.1045(2) 0.13369(18) 0.9644(3) 0.0282(9) Uani 1 1 d . . .
S23 S 0.05007(6) 0.09441(5) 1.01013(8) 0.0382(3) Uani 1 1 d . . .
C24 C -0.0017(2) 0.1679(2) 0.9998(3) 0.0380(10) Uani 1 1 d . . .
H26 H -0.0423 0.1731 1.0167 0.046 Uiso 1 1 calc R . .
C25 C 0.0241(2) 0.21764(19) 0.9638(3) 0.0302(9) Uani 1 1 d . . .
N31 N 0.21843(17) 0.14989(14) 0.9431(2) 0.0296(8) Uani 1 1 d . . .
C32 C 0.2783(2) 0.12744(19) 0.9265(3) 0.0335(10) Uani 1 1 d . . .
C33 C 0.2893(3) 0.0583(2) 0.9173(3) 0.0434(11) Uani 1 1 d . . .
H10 H 0.3300 0.0438 0.9042 0.052 Uiso 1 1 calc R . .
C34 C 0.2391(3) 0.0113(2) 0.9278(3) 0.0446(12) Uani 1 1 d . . .
H25 H 0.2464 -0.0350 0.9230 0.054 Uiso 1 1 calc R . .
C35 C 0.1788(2) 0.03377(19) 0.9455(3) 0.0351(10) Uani 1 1 d . . .
H18 H 0.1446 0.0031 0.9530 0.042 Uiso 1 1 calc R . .
C36 C 0.1695(2) 0.10341(18) 0.9519(3) 0.0313(9) Uani 1 1 d . . .
N41 N 0.34550(18) 0.23551(16) 0.9692(3) 0.0370(9) Uani 1 1 d . . .
C42 C 0.3306(2) 0.1806(2) 0.9183(3) 0.0365(10) Uani 1 1 d . . .
C43 C 0.3596(3) 0.1751(2) 0.8566(3) 0.0469(12) Uani 1 1 d . . .
H30 H 0.3495 0.1365 0.8225 0.056 Uiso 1 1 calc R . .
C44 C 0.4036(3) 0.2282(3) 0.8469(4) 0.0603(15) Uani 1 1 d . . .
H54 H 0.4233 0.2254 0.8060 0.072 Uiso 1 1 calc R . .
C45 C 0.4182(3) 0.2844(3) 0.8972(4) 0.0563(14) Uani 1 1 d . . .
H39 H 0.4467 0.3208 0.8903 0.068 Uiso 1 1 calc R . .
C46 C 0.3893(2) 0.2864(2) 0.9597(3) 0.0441(12) Uani 1 1 d . . .
N51 N 0.38826(19) 0.33536(16) 1.0874(3) 0.0399(10) Uani 1 1 d . . .
C52 C 0.4037(2) 0.3417(2) 1.0198(4) 0.0468(13) Uani 1 1 d . . .
S53 S 0.43743(8) 0.42127(6) 1.01027(11) 0.0671(5) Uani 1 1 d . . .
C54 C 0.4299(3) 0.4463(2) 1.1009(4) 0.0593(16) Uani 1 1 d . . .
H43 H 0.4425 0.4896 1.1247 0.071 Uiso 1 1 calc R . .
C55 C 0.4030(2) 0.3946(2) 1.1336(4) 0.0510(14) Uani 1 1 d . . .
C61 C 0.3886(3) 0.3986(2) 1.2094(4) 0.0529(15) Uani 1 1 d . . .
C62 C 0.3728(3) 0.4606(2) 1.2403(5) 0.077(2) Uani 1 1 d . . .
H40 H 0.3717 0.5006 1.2111 0.093 Uiso 1 1 calc R . .
C63 C 0.3589(4) 0.4639(3) 1.3118(5) 0.091(3) Uani 1 1 d . . .
H56 H 0.3495 0.5060 1.3304 0.109 Uiso 1 1 calc R . .
C64 C 0.3586(3) 0.4062(3) 1.3565(4) 0.080(2) Uani 1 1 d . . .
H53 H 0.3478 0.4087 1.4040 0.096 Uiso 1 1 calc R . .
C65 C 0.3748(3) 0.3440(3) 1.3292(4) 0.0652(17) Uani 1 1 d . . .
H50 H 0.3755 0.3045 1.3591 0.078 Uiso 1 1 calc R . .
C66 C 0.3898(3) 0.3406(2) 1.2581(4) 0.0523(14) Uani 1 1 d . . .
H55 H 0.4011 0.2985 1.2415 0.063 Uiso 1 1 calc R . .
C71 C 0.1624(2) 0.19596(19) 0.7185(3) 0.0334(10) Uani 1 1 d . . .
C72 C 0.1976(2) 0.1621(2) 0.6731(3) 0.0372(10) Uani 1 1 d . . .
H8 H 0.2330 0.1851 0.6579 0.045 Uiso 1 1 calc R . .
C73 C 0.1802(2) 0.0945(2) 0.6504(3) 0.0412(11) Uani 1 1 d . . .
H36 H 0.2035 0.0723 0.6196 0.049 Uiso 1 1 calc R . .
C74 C 0.1281(2) 0.0599(2) 0.6736(3) 0.0377(10) Uani 1 1 d . . .
H41 H 0.1173 0.0141 0.6596 0.045 Uiso 1 1 calc R . .
C75 C 0.0921(2) 0.0932(2) 0.7174(3) 0.0369(10) Uani 1 1 d . . .
H11 H 0.0568 0.0699 0.7325 0.044 Uiso 1 1 calc R . .
C76 C 0.1080(2) 0.16097(19) 0.7392(3) 0.0336(10) Uani 1 1 d . . .
H37 H 0.0825 0.1833 0.7676 0.040 Uiso 1 1 calc R . .
N81 N 0.17693(18) 0.29156(14) 0.8172(3) 0.0358(9) Uani 1 1 d . . .
C82 C 0.1987(2) 0.35593(18) 0.8323(3) 0.0382(11) Uani 1 1 d . . .
S83 S 0.22855(7) 0.39010(5) 0.75983(10) 0.0520(4) Uani 1 1 d . . .
C84 C 0.2105(2) 0.3145(2) 0.7068(3) 0.0451(12) Uani 1 1 d . . .
H5 H 0.2181 0.3064 0.6580 0.054 Uiso 1 1 calc R . .
C85 C 0.1832(2) 0.26752(19) 0.7456(3) 0.0342(10) Uani 1 1 d . . .
N91 N 0.19520(18) 0.34761(16) 0.9660(3) 0.0375(9) Uani 1 1 d . . .
C92 C 0.1946(2) 0.3740(2) 1.0366(3) 0.0407(12) Uani 1 1 d . . .
C93 C 0.1993(2) 0.4438(2) 1.0517(4) 0.0593(17) Uani 1 1 d . . .
H33 H 0.1984 0.4608 1.1014 0.071 Uiso 1 1 calc R . .
C94 C 0.2052(3) 0.4876(2) 0.9925(4) 0.0626(18) Uani 1 1 d . . .
H29 H 0.2084 0.5344 1.0016 0.075 Uiso 1 1 calc R . .
C95 C 0.2061(2) 0.4604(2) 0.9190(4) 0.0549(16) Uani 1 1 d . . .
H46 H 0.2107 0.4886 0.8784 0.066 Uiso 1 1 calc R . .
C96 C 0.2000(2) 0.3902(2) 0.9071(3) 0.0428(12) Uani 1 1 d . . .
N101 N 0.23188(19) 0.26567(17) 1.1086(2) 0.0388(9) Uani 1 1 d . . .
C102 C 0.1899(3) 0.3236(2) 1.0980(3) 0.0476(13) Uani 1 1 d . . .
C103 C 0.1415(3) 0.3334(3) 1.1392(4) 0.0578(15) Uani 1 1 d . . .
H47 H 0.1152 0.3745 1.1337 0.069 Uiso 1 1 calc R . .
C104 C 0.1327(3) 0.2817(3) 1.1885(4) 0.0679(17) Uani 1 1 d . . .
H42 H 0.0995 0.2872 1.2152 0.081 Uiso 1 1 calc R . .
C105 C 0.1738(3) 0.2218(3) 1.1974(4) 0.0568(14) Uani 1 1 d . . .
H49 H 0.1671 0.1857 1.2283 0.068 Uiso 1 1 calc R . .
C106 C 0.2250(2) 0.2167(2) 1.1598(3) 0.0407(11) Uani 1 1 d . . .
N111 N 0.33534(18) 0.16313(16) 1.1466(2) 0.0350(8) Uani 1 1 d . . .
C112 C 0.2765(2) 0.1583(2) 1.1691(3) 0.0382(10) Uani 1 1 d . . .
S113 S 0.26536(7) 0.07925(6) 1.20352(9) 0.0489(3) Uani 1 1 d . . .
C114 C 0.3438(3) 0.0514(2) 1.1868(3) 0.0466(12) Uani 1 1 d . . .
H32 H 0.3629 0.0070 1.1965 0.056 Uiso 1 1 calc R . .
C115 C 0.3746(2) 0.1020(2) 1.1575(3) 0.0351(10) Uani 1 1 d . . .
C121 C 0.4428(2) 0.09668(19) 1.1367(3) 0.0324(9) Uani 1 1 d . . .
C122 C 0.4659(3) 0.0337(2) 1.1187(3) 0.0446(12) Uani 1 1 d . . .
H38 H 0.4380 -0.0051 1.1201 0.054 Uiso 1 1 calc R . .
C123 C 0.5293(3) 0.0277(2) 1.0989(4) 0.0533(14) Uani 1 1 d . . .
H28 H 0.5441 -0.0148 1.0872 0.064 Uiso 1 1 calc R . .
C124 C 0.5708(3) 0.0848(2) 1.0965(4) 0.0496(12) Uani 1 1 d . . .
H48 H 0.6133 0.0809 1.0827 0.059 Uiso 1 1 calc R . .
C125 C 0.5492(2) 0.1477(2) 1.1144(3) 0.0434(12) Uani 1 1 d . . .
H12 H 0.5770 0.1863 1.1123 0.052 Uiso 1 1 calc R . .
C126 C 0.4863(2) 0.1539(2) 1.1356(3) 0.0355(10) Uani 1 1 d . . .
H20 H 0.4730 0.1964 1.1491 0.043 Uiso 1 1 calc R . .
P1 P 0.36788(10) 0.33509(8) 0.59664(18) 0.0987(8) Uani 1 1 d . . .
F1A F 0.3795(2) 0.29656(15) 0.5212(2) 0.0773(10) Uani 1 1 d . . .
F1B F 0.2990(3) 0.3770(2) 0.5279(6) 0.222(4) Uani 1 1 d . . .
F1C F 0.4372(2) 0.2919(2) 0.6640(3) 0.1068(15) Uani 1 1 d . . .
F1D F 0.4297(3) 0.39087(19) 0.5975(4) 0.149(2) Uani 1 1 d . . .
F1E F 0.3067(2) 0.27809(17) 0.5942(3) 0.0985(14) Uani 1 1 d . . .
F1F F 0.3559(3) 0.3736(3) 0.6712(6) 0.194(4) Uani 1 1 d . . .
P2 P 0.0000 0.10846(7) 0.2500 0.0494(5) Uani 1 2 d S . .
F2A F 0.09304(16) 0.10852(14) 0.2812(2) 0.0685(9) Uani 1 1 d . . .
F2B F 0.00781(19) 0.16545(18) 0.3167(2) 0.0763(10) Uani 1 1 d . . .
F2C F 0.0088(2) 0.05226(19) 0.3178(4) 0.152(2) Uani 1 1 d . . .
C200 C 0.1773(3) 0.2533(2) 0.4066(4) 0.0634(16) Uani 1 1 d . . .
H60A H 0.2034 0.2801 0.3801 0.095 Uiso 1 1 calc R . .
H60B H 0.1793 0.2766 0.4561 0.095 Uiso 1 1 calc R . .
H60C H 0.1234 0.2463 0.3669 0.095 Uiso 1 1 calc R . .
N201 N 0.2171(3) 0.1869(2) 0.4322(3) 0.0585(12) Uani 1 1 d . . .
O202 O 0.2638(2) 0.16865(17) 0.4035(3) 0.0624(10) Uani 1 1 d . . .
O203 O 0.2001(3) 0.1526(2) 0.4812(3) 0.0864(14) Uani 1 1 d . . .

loop_
_atom_site_aniso_label
_atom_site_aniso_U_11
_atom_site_aniso_U_22
_atom_site_aniso_U_33
_atom_site_aniso_U_23
_atom_site_aniso_U_13
_atom_site_aniso_U_12
Cu1 0.0254(3) 0.0248(3) 0.0430(4) -0.0033(3) 0.0165(3) -0.0023(2)
Cu2 0.0261(3) 0.0328(3) 0.0483(4) -0.0061(3) 0.0148(3) -0.0016(2)
C11 0.023(2) 0.035(2) 0.035(3) -0.0049(19) 0.0128(19) -0.0012(14)
C12 0.027(2) 0.0324(19) 0.045(3) 0.001(2) 0.018(2) 0.0001(15)
C13 0.034(2) 0.039(2) 0.071(4) 0.003(2) 0.021(3) 0.0003(18)
C14 0.041(3) 0.039(2) 0.081(5) -0.010(3) 0.017(3) 0.0087(19)
C15 0.041(3) 0.057(3) 0.064(4) -0.018(3) 0.016(3) 0.016(2)
C16 0.034(2) 0.057(3) 0.045(3) -0.007(2) 0.019(2) 0.0088(19)
N21 0.0223(16) 0.0294(15) 0.030(2) 0.0027(14) 0.0109(15) 0.0003(12)
C22 0.028(2) 0.0313(18) 0.025(2) 0.0006(17) 0.0108(18) -0.0044(14)
S23 0.0337(6) 0.0387(5) 0.0420(7) 0.0090(5) 0.0162(5) -0.0027(4)
C24 0.034(2) 0.044(2) 0.041(3) 0.005(2) 0.022(2) 0.0037(17)
C25 0.022(2) 0.0374(19) 0.034(3) 0.0004(19) 0.0152(18) -0.0010(15)
N31 0.0212(17) 0.0303(15) 0.034(2) -0.0021(15) 0.0093(15) 0.0027(12)
C32 0.023(2) 0.037(2) 0.038(3) -0.0024(19) 0.0101(19) 0.0059(15)
C33 0.041(3) 0.042(2) 0.047(3) -0.004(2) 0.018(2) 0.0087(18)
C34 0.041(3) 0.032(2) 0.052(3) -0.008(2) 0.011(2) 0.0044(17)
C35 0.037(2) 0.0300(19) 0.035(3) -0.0009(18) 0.013(2) 0.0011(16)
C36 0.026(2) 0.0293(18) 0.036(3) -0.0003(18) 0.0108(19) -0.0027(14)
N41 0.0167(16) 0.0366(17) 0.050(3) 0.0024(17) 0.0073(16) 0.0014(12)
C42 0.021(2) 0.043(2) 0.042(3) -0.003(2) 0.0097(19) 0.0063(16)
C43 0.030(2) 0.062(3) 0.049(3) -0.005(3) 0.017(2) -0.0009(19)
C44 0.041(3) 0.083(4) 0.063(4) -0.003(3) 0.028(3) -0.005(2)
C45 0.032(3) 0.069(3) 0.068(4) 0.003(3) 0.022(3) -0.010(2)
C46 0.025(2) 0.045(2) 0.057(4) 0.008(2) 0.013(2) -0.0007(17)
N51 0.0218(18) 0.0307(16) 0.054(3) -0.0004(18) 0.0041(18) 0.0011(12)
C52 0.021(2) 0.040(2) 0.064(4) 0.009(2) 0.004(2) -0.0012(16)
S53 0.0437(7) 0.0464(6) 0.0864(13) 0.0152(7) 0.0039(7) -0.0139(5)
C54 0.048(3) 0.033(2) 0.067(4) 0.000(2) -0.004(3) -0.0051(19)
C55 0.024(2) 0.033(2) 0.069(4) -0.007(2) -0.006(2) 0.0042(16)
C61 0.031(2) 0.036(2) 0.061(4) -0.017(2) -0.009(2) 0.0043(17)
C62 0.056(3) 0.042(3) 0.078(5) -0.023(3) -0.025(3) 0.021(2)
C63 0.074(4) 0.073(4) 0.065(5) -0.045(4) -0.028(3) 0.042(3)
C64 0.064(4) 0.075(4) 0.062(4) -0.031(3) -0.010(3) 0.033(3)
C65 0.048(3) 0.063(3) 0.065(4) -0.021(3) 0.006(3) 0.010(2)
C66 0.041(3) 0.042(2) 0.056(4) -0.021(3) 0.004(3) 0.0039(19)
C71 0.021(2) 0.036(2) 0.040(3) 0.0040(19) 0.0101(19) -0.0007(15)
C72 0.027(2) 0.045(2) 0.040(3) 0.004(2) 0.016(2) -0.0016(16)
C73 0.038(2) 0.045(2) 0.042(3) -0.004(2) 0.018(2) 0.0026(18)
C74 0.036(2) 0.037(2) 0.039(3) -0.004(2) 0.015(2) -0.0017(16)
C75 0.033(2) 0.037(2) 0.042(3) 0.003(2) 0.018(2) -0.0047(16)
C76 0.024(2) 0.037(2) 0.039(3) 0.0007(19) 0.0116(19) -0.0027(15)
N81 0.0238(17) 0.0258(16) 0.057(3) 0.0033(16) 0.0161(17) -0.0010(12)
C82 0.022(2) 0.0289(19) 0.060(3) 0.006(2) 0.014(2) -0.0010(14)
S83 0.0408(6) 0.0373(5) 0.0742(10) 0.0141(6) 0.0210(6) -0.0099(4)
C84 0.032(2) 0.048(2) 0.055(3) 0.014(2) 0.018(2) -0.0040(18)
C85 0.024(2) 0.037(2) 0.042(3) 0.0056(19) 0.014(2) -0.0008(15)
N91 0.0185(17) 0.0334(17) 0.053(3) -0.0083(18) 0.0080(17) -0.0004(12)
C92 0.022(2) 0.040(2) 0.048(3) -0.018(2) 0.004(2) 0.0048(16)
C93 0.026(2) 0.047(3) 0.076(4) -0.031(3) -0.005(2) 0.0085(19)
C94 0.033(3) 0.029(2) 0.103(5) -0.020(3) 0.007(3) 0.0024(17)
C95 0.026(2) 0.030(2) 0.098(5) -0.002(3) 0.016(3) -0.0002(16)
C96 0.022(2) 0.031(2) 0.066(4) -0.004(2) 0.009(2) -0.0027(15)
N101 0.0247(18) 0.050(2) 0.036(2) -0.0169(18) 0.0073(16) -0.0034(14)
C102 0.027(2) 0.057(3) 0.048(3) -0.021(3) 0.006(2) 0.0034(18)
C103 0.036(3) 0.075(3) 0.053(4) -0.019(3) 0.010(3) 0.014(2)
C104 0.039(3) 0.113(5) 0.047(4) -0.017(4) 0.014(3) 0.019(3)
C105 0.035(3) 0.085(3) 0.050(4) -0.011(3) 0.018(3) 0.001(2)
C106 0.021(2) 0.063(3) 0.034(3) -0.013(2) 0.0072(19) -0.0001(18)
N111 0.0241(18) 0.0417(18) 0.036(2) -0.0068(16) 0.0101(16) -0.0033(13)
C112 0.024(2) 0.053(2) 0.034(3) -0.009(2) 0.0092(19) -0.0002(17)
S113 0.0387(6) 0.0621(7) 0.0542(9) 0.0049(6) 0.0277(6) -0.0033(5)
C114 0.042(3) 0.049(2) 0.053(4) 0.005(2) 0.024(3) -0.0014(19)
C115 0.029(2) 0.040(2) 0.035(3) -0.003(2) 0.0132(19) -0.0022(16)
C121 0.028(2) 0.040(2) 0.027(2) 0.0013(19) 0.0090(18) -0.0005(15)
C122 0.045(3) 0.039(2) 0.056(3) -0.010(2) 0.027(2) -0.0091(18)
C123 0.049(3) 0.044(2) 0.075(4) -0.013(3) 0.035(3) 0.002(2)
C124 0.044(3) 0.057(3) 0.060(4) -0.007(3) 0.034(3) 0.000(2)
C125 0.035(2) 0.040(2) 0.057(4) 0.007(2) 0.022(2) -0.0020(17)
C126 0.030(2) 0.040(2) 0.035(3) -0.0040(19) 0.013(2) 0.0010(16)
P1 0.0645(11) 0.0591(8) 0.199(3) -0.0424(12) 0.0816(14) -0.0162(7)
F1A 0.080(2) 0.0621(18) 0.093(3) 0.0016(18) 0.040(2) 0.0030(15)
F1B 0.111(4) 0.074(3) 0.493(14) 0.045(5) 0.140(6) 0.049(3)
F1C 0.060(2) 0.175(4) 0.095(3) -0.039(3) 0.043(2) -0.016(2)
F1D 0.124(4) 0.081(2) 0.305(8) -0.072(4) 0.150(5) -0.047(2)
F1E 0.070(2) 0.076(2) 0.176(5) -0.043(2) 0.078(3) -0.0237(17)
F1F 0.156(5) 0.152(4) 0.373(10) -0.181(6) 0.208(6) -0.094(4)
P2 0.0379(9) 0.0311(7) 0.0827(16) 0.000 0.0290(10) 0.000
F2A 0.0389(16) 0.0606(16) 0.106(3) -0.0024(17) 0.0314(17) -0.0076(12)
F2B 0.074(2) 0.104(2) 0.065(2) -0.025(2) 0.043(2) -0.0115(18)
F2C 0.051(2) 0.104(3) 0.262(6) 0.122(3) 0.030(3) -0.0017(19)
C200 0.067(4) 0.050(3) 0.085(5) -0.002(3) 0.045(4) 0.005(2)
N201 0.071(3) 0.056(2) 0.061(3) 0.003(2) 0.039(3) 0.000(2)
O202 0.067(2) 0.060(2) 0.069(3) -0.004(2) 0.038(2) 0.0103(17)
O203 0.140(4) 0.072(3) 0.073(3) 0.000(2) 0.069(3) -0.007(3)

loop_
_atom_type_symbol
_atom_type_description
_atom_type_scat_dispersion_real
_atom_type_scat_dispersion_imag
_atom_type_scat_source
C C 0.0181 0.0091 'International Tables Vol C Tables 4.2.6.8 and 6.1.1.4'
H H 0.0000 0.0000 'International Tables Vol C Tables 4.2.6.8 and 6.1.1.4'
N N 0.0311 0.0180 'International Tables Vol C Tables 4.2.6.8 and 6.1.1.4'
F F 0.0727 0.0534 'International Tables Vol C Tables 4.2.6.8 and 6.1.1.4'
P P 0.2955 0.4335 'International Tables Vol C Tables 4.2.6.8 and 6.1.1.4'
S S 0.3331 0.5567 'International Tables Vol C Tables 4.2.6.8 and 6.1.1.4'
Cu Cu -1.9646 0.5888 'International Tables Vol C Tables 4.2.6.8 and 6.1.1.4'
O O 0.0492 0.0322 'International Tables Vol C Tables 4.2.6.8 and 6.1.1.4'

loop_
_geom_angle_atom_site_label_1
_geom_angle_atom_site_label_2
_geom_angle_atom_site_label_3
_geom_angle
_geom_angle_site_symmetry_1
_geom_angle_site_symmetry_3
_geom_angle_publ_flag
N21 Cu1 N81 134.93(13) . . ?
N21 Cu1 N91 117.05(13) . . ?
N81 Cu1 N91 80.87(15) . . ?
N21 Cu1 N31 80.72(12) . . ?
N81 Cu1 N31 110.46(13) . . ?
N91 Cu1 N31 142.79(13) . . ?
N21 Cu1 Cu2 111.98(10) . . ?
N81 Cu1 Cu2 112.92(9) . . ?
N91 Cu1 Cu2 72.04(10) . . ?
N31 Cu1 Cu2 70.94(9) . . ?
N111 Cu2 N51 134.65(14) . . ?
N111 Cu2 N101 81.40(14) . . ?
N51 Cu2 N101 111.57(14) . . ?
N111 Cu2 N41 114.89(13) . . ?
N51 Cu2 N41 81.98(15) . . ?
N101 Cu2 N41 142.11(14) . . ?
N111 Cu2 Cu1 110.95(9) . . ?
N51 Cu2 Cu1 114.31(11) . . ?
N101 Cu2 Cu1 69.71(11) . . ?
N41 Cu2 Cu1 72.48(9) . . ?
C12 C11 C16 118.8(4) . . ?
C12 C11 C25 121.1(4) . . ?
C16 C11 C25 120.1(4) . . ?
C13 C12 C11 120.7(4) . . ?
C12 C13 C14 120.0(5) . . ?
C15 C14 C13 120.0(4) . . ?
C14 C15 C16 121.1(5) . . ?
C15 C16 C11 119.4(5) . . ?
C22 N21 C25 111.8(3) . . ?
C22 N21 Cu1 111.0(2) . . ?
C25 N21 Cu1 135.0(2) . . ?
N21 C22 C36 120.5(3) . . ?
N21 C22 S23 113.5(3) . . ?
C36 C22 S23 125.9(3) . . ?
C24 S23 C22 89.79(19) . . ?
C25 C24 S23 111.0(3) . . ?
C24 C25 N21 113.9(3) . . ?
C24 C25 C11 127.3(4) . . ?
N21 C25 C11 118.7(3) . . ?
C32 N31 C36 118.2(3) . . ?
C32 N31 Cu1 127.0(3) . . ?
C36 N31 Cu1 112.4(2) . . ?
N31 C32 C33 121.4(4) . . ?
N31 C32 C42 115.9(3) . . ?
C33 C32 C42 122.6(4) . . ?
C34 C33 C32 119.5(4) . . ?
C35 C34 C33 119.3(4) . . ?
C34 C35 C36 118.7(4) . . ?
N31 C36 C35 122.9(4) . . ?
N31 C36 C22 113.2(3) . . ?
C35 C36 C22 123.8(3) . . ?
C42 N41 C46 118.7(4) . . ?
C42 N41 Cu2 128.3(3) . . ?
C46 N41 Cu2 112.5(3) . . ?
N41 C42 C43 121.7(4) . . ?
N41 C42 C32 117.5(4) . . ?
C43 C42 C32 120.7(4) . . ?
C44 C43 C42 118.9(5) . . ?
C45 C44 C43 120.1(5) . . ?
C44 C45 C46 118.6(5) . . ?
N41 C46 C45 122.1(4) . . ?
N41 C46 C52 113.8(5) . . ?
C45 C46 C52 124.1(4) . . ?
C52 N51 C55 111.7(4) . . ?
C52 N51 Cu2 109.1(3) . . ?
C55 N51 Cu2 136.7(4) . . ?
N51 C52 C46 121.3(4) . . ?
N51 C52 S53 113.5(4) . . ?
C46 C52 S53 125.1(4) . . ?
C54 S53 C52 89.7(3) . . ?
C55 C54 S53 111.0(4) . . ?
C54 C55 N51 114.1(6) . . ?
C54 C55 C61 125.5(5) . . ?
N51 C55 C61 120.4(4) . . ?
C66 C61 C62 114.9(6) . . ?
C66 C61 C55 122.3(4) . . ?
C62 C61 C55 122.7(5) . . ?
C63 C62 C61 122.3(6) . . ?
C62 C63 C64 121.2(5) . . ?
C63 C64 C65 118.7(7) . . ?
C66 C65 C64 120.2(6) . . ?
C65 C66 C61 122.6(5) . . ?
C72 C71 C76 119.0(4) . . ?
C72 C71 C85 120.5(4) . . ?
C76 C71 C85 120.6(4) . . ?
C73 C72 C71 120.5(4) . . ?
C72 C73 C74 119.9(4) . . ?
C75 C74 C73 120.0(4) . . ?
C74 C75 C76 120.6(4) . . ?
C75 C76 C71 120.0(4) . . ?
C82 N81 C85 111.6(4) . . ?
C82 N81 Cu1 110.5(3) . . ?
C85 N81 Cu1 135.5(2) . . ?
N81 C82 C96 120.5(4) . . ?
N81 C82 S83 113.6(4) . . ?
C96 C82 S83 125.8(3) . . ?
C84 S83 C82 90.1(2) . . ?
C85 C84 S83 110.8(4) . . ?
C84 C85 N81 113.9(4) . . ?
C84 C85 C71 126.3(4) . . ?
N81 C85 C71 119.8(4) . . ?
C92 N91 C96 118.7(4) . . ?
C92 N91 Cu1 127.6(3) . . ?
C96 N91 Cu1 112.8(3) . . ?
N91 C92 C93 122.1(5) . . ?
N91 C92 C102 115.1(4) . . ?
C93 C92 C102 122.8(5) . . ?
C94 C93 C92 119.6(5) . . ?
C93 C94 C95 118.6(4) . . ?
C94 C95 C96 119.1(5) . . ?
N91 C96 C95 121.9(5) . . ?
N91 C96 C82 113.8(3) . . ?
C95 C96 C82 124.2(5) . . ?
C102 N101 C106 118.3(4) . . ?
C102 N101 Cu2 127.1(3) . . ?
C106 N101 Cu2 113.5(3) . . ?
N101 C102 C103 121.3(5) . . ?
N101 C102 C92 116.7(4) . . ?
C103 C102 C92 121.9(4) . . ?
C104 C103 C102 119.5(5) . . ?
C105 C104 C103 119.2(5) . . ?
C106 C105 C104 118.7(6) . . ?
N101 C106 C105 122.7(4) . . ?
N101 C106 C112 112.7(4) . . ?
C105 C106 C112 124.6(5) . . ?
C112 N111 C115 111.2(3) . . ?
C112 N111 Cu2 110.1(3) . . ?
C115 N111 Cu2 135.7(3) . . ?
N111 C112 C106 120.5(4) . . ?
N111 C112 S113 114.2(3) . . ?
C106 C112 S113 125.3(3) . . ?
C114 S113 C112 89.4(2) . . ?
C115 C114 S113 111.4(3) . . ?
C114 C115 N111 113.7(4) . . ?
C114 C115 C121 126.4(4) . . ?
N111 C115 C121 119.8(4) . . ?
C122 C121 C126 118.3(4) . . ?
C122 C121 C115 120.3(4) . . ?
C126 C121 C115 121.4(4) . . ?
C123 C122 C121 121.1(4) . . ?
C124 C123 C122 119.9(4) . . ?
C123 C124 C125 120.0(4) . . ?
C124 C125 C126 120.4(4) . . ?
C125 C126 C121 120.3(4) . . ?
F1B P1 F1C 178.7(4) . . ?
F1B P1 F1D 90.4(3) . . ?
F1C P1 F1D 89.7(3) . . ?
F1B P1 F1E 89.9(3) . . ?
F1C P1 F1E 89.9(2) . . ?
F1D P1 F1E 178.5(2) . . ?
F1B P1 F1F 90.5(4) . . ?
F1C P1 F1F 90.8(4) . . ?
F1D P1 F1F 91.2(2) . . ?
F1E P1 F1F 90.3(2) . . ?
F1B P1 F1A 89.1(4) . . ?
F1C P1 F1A 89.6(2) . . ?
F1D P1 F1A 88.9(2) . . ?
F1E P1 F1A 89.7(2) . . ?
F1F P1 F1A 179.7(4) . . ?
F2C P2 F2C 90.5(5) 2 . ?
F2C P2 F2B 179.1(3) 2 . ?
F2C P2 F2B 90.2(3) . . ?
F2C P2 F2B 90.2(3) 2 2 ?
F2C P2 F2B 179.1(3) . 2 ?
F2B P2 F2B 89.0(3) . 2 ?
F2C P2 F2A 90.22(18) 2 . ?
F2C P2 F2A 89.84(18) . . ?
F2B P2 F2A 90.34(17) . . ?
F2B P2 F2A 89.60(17) 2 . ?
F2C P2 F2A 89.84(18) 2 2 ?
F2C P2 F2A 90.22(18) . 2 ?
F2B P2 F2A 89.60(17) . 2 ?
F2B P2 F2A 90.34(17) 2 2 ?
F2A P2 F2A 179.9(3) . 2 ?
O203 N201 O202 124.0(5) . . ?
O203 N201 C200 116.4(5) . . ?
O202 N201 C200 119.5(4) . . ?

loop_
_geom_bond_atom_site_label_1
_geom_bond_atom_site_label_2
_geom_bond_distance
_geom_bond_site_symmetry_2
_geom_bond_publ_flag
Cu1 N21 2.053(3) . ?
Cu1 N81 2.066(4) . ?
Cu1 N91 2.076(3) . ?
Cu1 N31 2.090(3) . ?
Cu1 Cu2 2.9333(9) . ?
Cu2 N111 2.053(4) . ?
Cu2 N51 2.055(3) . ?
Cu2 N101 2.055(4) . ?
Cu2 N41 2.058(4) . ?
C11 C12 1.389(6) . ?
C11 C16 1.406(6) . ?
C11 C25 1.481(5) . ?
C12 C13 1.384(6) . ?
C13 C14 1.390(7) . ?
C14 C15 1.356(8) . ?
C15 C16 1.394(6) . ?
N21 C22 1.317(5) . ?
N21 C25 1.380(5) . ?
C22 C36 1.455(5) . ?
C22 S23 1.721(4) . ?
S23 C24 1.707(4) . ?
C24 C25 1.356(6) . ?
N31 C32 1.347(5) . ?
N31 C36 1.349(5) . ?
C32 C33 1.394(6) . ?
C32 C42 1.483(6) . ?
C33 C34 1.385(6) . ?
C34 C35 1.366(6) . ?
C35 C36 1.390(5) . ?
N41 C42 1.346(5) . ?
N41 C46 1.349(5) . ?
C42 C43 1.395(6) . ?
C43 C44 1.385(7) . ?
C44 C45 1.361(8) . ?
C45 C46 1.404(7) . ?
C46 C52 1.449(7) . ?
N51 C52 1.327(7) . ?
N51 C55 1.372(6) . ?
C52 S53 1.721(4) . ?
S53 C54 1.708(6) . ?
C54 C55 1.363(7) . ?
C55 C61 1.451(8) . ?
C61 C66 1.412(8) . ?
C61 C62 1.413(7) . ?
C62 C63 1.374(10) . ?
C63 C64 1.374(10) . ?
C64 C65 1.391(7) . ?
C65 C66 1.380(8) . ?
C71 C72 1.395(6) . ?
C71 C76 1.399(5) . ?
C71 C85 1.481(5) . ?
C72 C73 1.385(6) . ?
C73 C74 1.386(6) . ?
C74 C75 1.378(6) . ?
C75 C76 1.382(5) . ?
N81 C82 1.321(5) . ?
N81 C85 1.380(6) . ?
C82 C96 1.451(7) . ?
C82 S83 1.716(5) . ?
S83 C84 1.702(5) . ?
C84 C85 1.363(6) . ?
N91 C92 1.334(6) . ?
N91 C96 1.352(6) . ?
C92 C93 1.392(6) . ?
C92 C102 1.483(7) . ?
C93 C94 1.379(9) . ?
C94 C95 1.388(8) . ?
C95 C96 1.391(6) . ?
N101 C102 1.352(5) . ?
N101 C106 1.353(6) . ?
C102 C103 1.388(7) . ?
C103 C104 1.382(8) . ?
C104 C105 1.378(8) . ?
C105 C106 1.376(7) . ?
C106 C112 1.464(6) . ?
N111 C112 1.323(5) . ?
N111 C115 1.379(5) . ?
C112 S113 1.709(5) . ?
S113 C114 1.708(5) . ?
C114 C115 1.354(6) . ?
C115 C121 1.475(6) . ?
C121 C122 1.390(6) . ?
C121 C126 1.394(5) . ?
C122 C123 1.379(6) . ?
C123 C124 1.377(6) . ?
C124 C125 1.378(6) . ?
C125 C126 1.382(6) . ?
P1 F1B 1.566(7) . ?
P1 F1C 1.573(5) . ?
P1 F1D 1.592(4) . ?
P1 F1E 1.591(3) . ?
P1 F1F 1.594(5) . ?
P1 F1A 1.604(4) . ?
P2 F2C 1.569(4) 2 ?
P2 F2C 1.569(4) . ?
P2 F2B 1.570(3) . ?
P2 F2B 1.570(3) 2 ?
P2 F2A 1.592(3) . ?
P2 F2A 1.592(3) 2 ?
C200 N201 1.475(6) . ?
N201 O203 1.228(6) . ?
N201 O202 1.231(5) . ?
